data_4517384
loop_
_publ_author_name
'Liu, Na'
'Zhu, Wanjiang'
'Yao, Jian'
'Yin, Long'
'Lu, Tao'
'Dou, Xiaowei'

_publ_section_title
;
 Catalyst-Controlled Chemodivergent Synthesis of Spirochromans from
 Diarylideneacetones and Organoboronic Acids
;
_journal_issue 4
_journal_name_full 'ACS Catalysis'
_journal_page_first 2596
_journal_page_last 2602
_journal_paper_doi 10.1021/acscatal.9b05577
_journal_volume 10
_journal_year 2020
_chemical_formula_moiety 'C24 H20 O3'
_chemical_formula_sum 'C24 H20 O3'
_chemical_formula_weight 356.40
_space_group_crystal_system triclinic
_space_group_IT_number 2
_space_group_name_Hall '-P 1'
_space_group_name_H-M_alt 'P -1'
_atom_sites_solution_hydrogens geom
_atom_sites_solution_primary dual
_atom_sites_solution_secondary difmap
_audit_creation_date 2018-12-18
_audit_creation_method
;
Olex2 1.2
(compiled 2018.05.29 svn.r3508 for OlexSys, GUI svn.r5506)
;
_cell_angle_alpha 114.959(6)
_cell_angle_beta 99.228(6)
_cell_angle_gamma 100.157(7)
_cell_formula_units_Z 2
_cell_length_a 7.712(2)
_cell_length_b 10.915(3)
_cell_length_c 12.298(3)
_cell_measurement_reflns_used 905
_cell_measurement_temperature 173
_cell_measurement_theta_max 21.550
_cell_measurement_theta_min 2.781
_cell_volume 891.3(4)
_computing_cell_refinement 'SAINT v8.34A (Bruker, 2013)'
_computing_data_reduction 'SAINT v8.34A (Bruker, 2013)'
_computing_molecular_graphics 'Olex2 (Dolomanov et al., 2009)'
_computing_publication_material 'Olex2 (Dolomanov et al., 2009)'
_computing_structure_refinement 'XL (Sheldrick, 2008)'
_computing_structure_solution 'ShelXT (Sheldrick, 2015)'
_diffrn_ambient_temperature 173.0
_diffrn_measured_fraction_theta_full 0.980
_diffrn_measured_fraction_theta_max 0.980
_diffrn_measurement_device_type 'Bruker SMART'
_diffrn_radiation_monochromator graphite
_diffrn_radiation_type MoK\a
_diffrn_radiation_wavelength 0.71073
_diffrn_reflns_av_R_equivalents 0.0487
_diffrn_reflns_av_unetI/netI 0.0748
_diffrn_reflns_limit_h_max 9
_diffrn_reflns_limit_h_min -9
_diffrn_reflns_limit_k_max 13
_diffrn_reflns_limit_k_min -13
_diffrn_reflns_limit_l_max 15
_diffrn_reflns_limit_l_min -13
_diffrn_reflns_number 7316
_diffrn_reflns_theta_full 26.12
_diffrn_reflns_theta_max 26.12
_diffrn_reflns_theta_min 1.89
_diffrn_source 'fine-focus sealed tube'
_exptl_absorpt_coefficient_mu 0.087
_exptl_absorpt_correction_T_max 0.7453
_exptl_absorpt_correction_T_min 0.6603
_exptl_absorpt_correction_type multi-scan
_exptl_absorpt_process_details
'SADABS-2014/5 (Bruker,2014/5) was used for absorption correction. wR2(int) was 0.0756 before and 0.0509 after correction. The Ratio of minimum to maximum transmission is 0.8860. The \l/2 correction factor is 0.00150.'
_exptl_crystal_colour colourless
_exptl_crystal_colour_primary colourless
_exptl_crystal_density_diffrn 1.328
_exptl_crystal_density_method 'not measured'
_exptl_crystal_description block
_exptl_crystal_F_000 376
_exptl_crystal_size_max 0.19
_exptl_crystal_size_mid 0.12
_exptl_crystal_size_min 0.08
_refine_diff_density_max 0.255
_refine_diff_density_min -0.321
_refine_diff_density_rms 0.076
_refine_ls_extinction_method none
_refine_ls_goodness_of_fit_ref 0.992
_refine_ls_hydrogen_treatment constr
_refine_ls_matrix_type full
_refine_ls_number_parameters 245
_refine_ls_number_reflns 3498
_refine_ls_number_restraints 0
_refine_ls_restrained_S_all 0.992
_refine_ls_R_factor_all 0.0868
_refine_ls_R_factor_gt 0.0541
_refine_ls_shift/su_max 0.000
_refine_ls_shift/su_mean 0.000
_refine_ls_structure_factor_coef Fsqd
_refine_ls_weighting_details 'calc w=1/[\s^2^(Fo^2^)+(0.0689P)^2^+0.0000P] where P=(Fo^2^+2Fc^2^)/3'
_refine_ls_weighting_scheme calc
_refine_ls_wR_factor_gt 0.1265
_refine_ls_wR_factor_ref 0.1469
_reflns_number_gt 2260
_reflns_number_total 3498
_reflns_threshold_expression >2sigma(I)
_cod_data_source_file cs9b05577_si_004.cif
_cod_data_source_block mo_1218-dxw_0m
_cod_depositor_comments
;Adding full bibliography for 4517383--4517385.cif.

 Adding full bibliography for 4517383--4517385.cif.
;
_cod_database_code 4517384
_olex2_refinement_description
;
1. Fixed Uiso
 At 1.2 times of:
  All C(H) groups, All C(H,H) groups
 At 1.5 times of:
  All C(H,H,H) groups
2.a Ternary CH refined with riding coordinates:
 C11(H11)
2.b Secondary CH2 refined with riding coordinates:
 C10(H10A,H10B)
2.c Aromatic/amide H refined with riding coordinates:
 C17(H17), C15(H15), C23(H23), C13(H13), C19(H19), C1(H1), C20(H20), C7(H7),
 C4(H4), C14(H14), C22(H22), C2(H2), C6(H6), C5(H5)
2.d Idealised Me refined as rotating group:
 C24(H24A,H24B,H24C)
;
_olex2_submission_special_instructions 'No special instructions were received'

loop_
_space_group_symop_id
_space_group_symop_operation_xyz
1 'x, y, z'
2 '-x, -y, -z'

loop_
_atom_site_label
_atom_site_type_symbol
_atom_site_fract_x
_atom_site_fract_y
_atom_site_fract_z
_atom_site_U_iso_or_equiv
_atom_site_adp_type
_atom_site_occupancy
_atom_site_calc_flag
_atom_site_refinement_flags_posn
O1 O 0.1382(2) 0.62749(15) 0.67534(13) 0.0236(4) Uani 1 d .
O2 O 0.4492(2) 0.73672(15) 0.74011(13) 0.0252(4) Uani 1 d .
O3 O 0.2936(2) 0.79474(18) 0.08657(14) 0.0372(5) Uani 1 d .
C18 C 0.2899(3) 0.7568(2) 0.40989(19) 0.0211(5) Uani 1 d .
C12 C 0.1398(3) 0.7926(2) 0.58869(18) 0.0213(5) Uani 1 d .
C21 C 0.2845(3) 0.7736(2) 0.1880(2) 0.0251(5) Uani 1 d .
C10 C 0.3121(3) 0.6132(2) 0.52532(19) 0.0244(5) Uani 1 d .
H10A H 0.2084 0.5368 0.4591 0.029 Uiso 1 calc R
H10B H 0.4266 0.5956 0.5036 0.029 Uiso 1 calc R
C11 C 0.2967(3) 0.7545(2) 0.53304(19) 0.0223(5) Uani 1 d .
H11 H 0.4109 0.8265 0.5936 0.027 Uiso 1 calc R
C16 C 0.0703(3) 0.7280(2) 0.65599(18) 0.0211(5) Uani 1 d .
C9 C 0.3111(3) 0.6133(2) 0.64867(19) 0.0220(5) Uani 1 d .
C8 C 0.5345(3) 0.7434(2) 0.8504(2) 0.0232(5) Uani 1 d .
C3 C 0.5366(3) 0.6216(2) 0.8610(2) 0.0256(5) Uani 1 d .
C17 C -0.0735(3) 0.7618(2) 0.70700(19) 0.0239(5) Uani 1 d .
H17 H -0.1214 0.7142 0.7495 0.029 Uiso 1 calc R
C15 C -0.1470(3) 0.8637(2) 0.6965(2) 0.0274(6) Uani 1 d .
H15 H -0.2454 0.8863 0.7315 0.033 Uiso 1 calc R
C23 C 0.1396(3) 0.6817(2) 0.3077(2) 0.0277(6) Uani 1 d .
H23 H 0.0370 0.6242 0.3132 0.033 Uiso 1 calc R
C13 C 0.0643(3) 0.8963(2) 0.58105(19) 0.0256(5) Uani 1 d .
H13 H 0.1106 0.9435 0.5378 0.031 Uiso 1 calc R
C19 C 0.4389(3) 0.8360(2) 0.3968(2) 0.0236(5) Uani 1 d .
H19 H 0.5453 0.8849 0.4645 0.028 Uiso 1 calc R
C1 C 0.3345(3) 0.4829(2) 0.6537(2) 0.0264(5) Uani 1 d .
H1 H 0.2734 0.3943 0.5840 0.032 Uiso 1 calc R
C20 C 0.4375(3) 0.8460(2) 0.2881(2) 0.0263(5) Uani 1 d .
H20 H 0.5411 0.9022 0.2823 0.032 Uiso 1 calc R
C7 C 0.6259(3) 0.8757(2) 0.9469(2) 0.0267(5) Uani 1 d .
H7 H 0.6246 0.9574 0.9372 0.032 Uiso 1 calc R
C4 C 0.6348(3) 0.6359(3) 0.9738(2) 0.0327(6) Uani 1 d .
H4 H 0.6406 0.5546 0.9833 0.039 Uiso 1 calc R
C14 C -0.0764(3) 0.9335(2) 0.6344(2) 0.0279(6) Uani 1 d .
H14 H -0.1239 1.0057 0.6285 0.033 Uiso 1 calc R
C22 C 0.1364(3) 0.6890(2) 0.1966(2) 0.0287(6) Uani 1 d .
H22 H 0.0329 0.6361 0.1272 0.034 Uiso 1 calc R
C2 C 0.4387(3) 0.4876(2) 0.7532(2) 0.0286(6) Uani 1 d .
H2 H 0.4494 0.4026 0.7541 0.034 Uiso 1 calc R
C6 C 0.7196(3) 0.8865(3) 1.0584(2) 0.0341(6) Uani 1 d .
H6 H 0.7814 0.9765 1.1260 0.041 Uiso 1 calc R
C5 C 0.7237(3) 0.7682(3) 1.0718(2) 0.0369(6) Uani 1 d .
H5 H 0.7877 0.7771 1.1486 0.044 Uiso 1 calc R
C24 C 0.1491(4) 0.7175(3) -0.0219(2) 0.0511(8) Uani 1 d .
H24A H 0.1752 0.7429 -0.0863 0.077 Uiso 1 calc GR
H24B H 0.0357 0.7390 -0.0036 0.077 Uiso 1 calc GR
H24C H 0.1357 0.6169 -0.0513 0.077 Uiso 1 calc GR

loop_
_atom_site_aniso_label
_atom_site_aniso_U_11
_atom_site_aniso_U_22
_atom_site_aniso_U_33
_atom_site_aniso_U_23
_atom_site_aniso_U_13
_atom_site_aniso_U_12
O1 0.0248(8) 0.0287(8) 0.0245(8) 0.0158(7) 0.0115(7) 0.0103(7)
O2 0.0284(9) 0.0244(8) 0.0214(8) 0.0121(7) 0.0017(7) 0.0041(7)
O3 0.0381(10) 0.0546(11) 0.0261(9) 0.0257(8) 0.0103(8) 0.0100(8)
C18 0.0245(12) 0.0238(11) 0.0178(11) 0.0093(9) 0.0085(10) 0.0114(9)
C12 0.0217(12) 0.0239(11) 0.0151(11) 0.0072(9) 0.0035(9) 0.0049(9)
C21 0.0323(13) 0.0297(12) 0.0214(12) 0.0150(10) 0.0132(11) 0.0136(10)
C10 0.0271(12) 0.0273(12) 0.0208(11) 0.0114(9) 0.0093(10) 0.0088(10)
C11 0.0223(12) 0.0253(11) 0.0193(11) 0.0109(9) 0.0062(9) 0.0045(9)
C16 0.0208(12) 0.0225(11) 0.0177(11) 0.0086(9) 0.0020(9) 0.0050(9)
C9 0.0186(11) 0.0241(11) 0.0225(11) 0.0102(9) 0.0063(9) 0.0042(9)
C8 0.0194(12) 0.0319(12) 0.0220(12) 0.0142(10) 0.0089(10) 0.0083(10)
C3 0.0230(12) 0.0346(13) 0.0278(12) 0.0189(10) 0.0109(10) 0.0124(10)
C17 0.0193(12) 0.0319(12) 0.0208(11) 0.0129(10) 0.0072(10) 0.0040(10)
C15 0.0212(12) 0.0360(13) 0.0232(12) 0.0107(10) 0.0077(10) 0.0093(10)
C23 0.0230(13) 0.0336(13) 0.0252(12) 0.0139(10) 0.0068(10) 0.0038(10)
C13 0.0304(13) 0.0296(12) 0.0205(12) 0.0149(10) 0.0077(10) 0.0074(10)
C19 0.0242(12) 0.0242(11) 0.0220(12) 0.0097(9) 0.0070(10) 0.0077(10)
C1 0.0307(13) 0.0236(11) 0.0255(12) 0.0104(10) 0.0116(11) 0.0074(10)
C20 0.0273(13) 0.0266(12) 0.0271(12) 0.0136(10) 0.0116(11) 0.0053(10)
C7 0.0223(12) 0.0306(12) 0.0272(12) 0.0133(10) 0.0076(10) 0.0062(10)
C4 0.0327(14) 0.0437(15) 0.0340(14) 0.0249(12) 0.0116(12) 0.0189(12)
C14 0.0314(14) 0.0310(12) 0.0243(12) 0.0130(10) 0.0075(11) 0.0150(11)
C22 0.0269(13) 0.0358(13) 0.0214(12) 0.0125(10) 0.0046(10) 0.0071(11)
C2 0.0317(14) 0.0291(12) 0.0349(14) 0.0195(11) 0.0149(11) 0.0139(11)
C6 0.0278(14) 0.0432(15) 0.0236(13) 0.0101(11) 0.0040(11) 0.0084(11)
C5 0.0321(14) 0.0558(17) 0.0276(13) 0.0217(13) 0.0078(12) 0.0173(13)
C24 0.0372(16) 0.092(2) 0.0280(15) 0.0333(15) 0.0088(13) 0.0135(16)

loop_
_atom_type_symbol
_atom_type_description
_atom_type_scat_dispersion_real
_atom_type_scat_dispersion_imag
_atom_type_scat_source
C C 0.0033 0.0016 'International Tables Vol C Tables 4.2.6.8 and 6.1.1.4'
H H 0.0000 0.0000 'International Tables Vol C Tables 4.2.6.8 and 6.1.1.4'
O O 0.0106 0.0060 'International Tables Vol C Tables 4.2.6.8 and 6.1.1.4'

loop_
_geom_angle_atom_site_label_1
_geom_angle_atom_site_label_2
_geom_angle_atom_site_label_3
_geom_angle
C16 O1 C9 116.90(16)
C8 O2 C9 120.50(17)
C21 O3 C24 118.7(2)
C23 C18 C11 122.7(2)
C19 C18 C11 119.65(19)
C19 C18 C23 117.6(2)
C16 C12 C11 120.66(19)
C13 C12 C11 122.4(2)
C13 C12 C16 116.9(2)
O3 C21 C20 115.3(2)
O3 C21 C22 125.2(2)
C22 C21 C20 119.5(2)
H10A C10 H10B 108.1
C11 C10 H10A 109.6
C11 C10 H10B 109.6
C9 C10 H10A 109.6
C9 C10 H10B 109.6
C9 C10 C11 110.38(17)
C18 C11 C12 115.22(18)
C18 C11 C10 112.05(17)
C18 C11 H11 106.7
C12 C11 C10 109.01(18)
C12 C11 H11 106.7
C10 C11 H11 106.7
O1 C16 C12 122.90(19)
O1 C16 C17 115.95(19)
C17 C16 C12 121.1(2)
O1 C9 C10 109.57(17)
O1 C9 C1 105.75(17)
O2 C9 O1 107.78(16)
O2 C9 C10 105.52(17)
O2 C9 C1 113.04(18)
C1 C9 C10 115.01(18)
O2 C8 C3 120.93(19)
O2 C8 C7 116.9(2)
C7 C8 C3 122.1(2)
C8 C3 C4 118.0(2)
C8 C3 C2 117.7(2)
C4 C3 C2 124.3(2)
C16 C17 H17 119.7
C15 C17 C16 120.6(2)
C15 C17 H17 119.7
C17 C15 H15 120.2
C17 C15 C14 119.6(2)
C14 C15 H15 120.2
C18 C23 H23 119.4
C18 C23 C22 121.2(2)
C22 C23 H23 119.4
C12 C13 H13 118.8
C14 C13 C12 122.4(2)
C14 C13 H13 118.8
C18 C19 H19 119.0
C20 C19 C18 122.0(2)
C20 C19 H19 119.0
C9 C1 H1 119.2
C2 C1 C9 121.6(2)
C2 C1 H1 119.2
C21 C20 H20 120.1
C19 C20 C21 119.7(2)
C19 C20 H20 120.1
C8 C7 H7 120.7
C8 C7 C6 118.6(2)
C6 C7 H7 120.7
C3 C4 H4 119.9
C5 C4 C3 120.3(2)
C5 C4 H4 119.9
C15 C14 H14 120.4
C13 C14 C15 119.3(2)
C13 C14 H14 120.4
C21 C22 C23 119.9(2)
C21 C22 H22 120.1
C23 C22 H22 120.1
C3 C2 H2 119.7
C1 C2 C3 120.7(2)
C1 C2 H2 119.7
C7 C6 H6 119.7
C5 C6 C7 120.6(2)
C5 C6 H6 119.7
C4 C5 H5 119.8
C6 C5 C4 120.4(2)
C6 C5 H5 119.8
O3 C24 H24A 109.5
O3 C24 H24B 109.5
O3 C24 H24C 109.5
H24A C24 H24B 109.5
H24A C24 H24C 109.5
H24B C24 H24C 109.5

loop_
_geom_bond_atom_site_label_1
_geom_bond_atom_site_label_2
_geom_bond_distance
O1 C16 1.385(2)
O1 C9 1.442(3)
O2 C9 1.430(2)
O2 C8 1.375(2)
O3 C21 1.371(3)
O3 C24 1.405(3)
C18 C11 1.518(3)
C18 C23 1.387(3)
C18 C19 1.386(3)
C12 C11 1.519(3)
C12 C16 1.404(3)
C12 C13 1.391(3)
C21 C20 1.385(3)
C21 C22 1.385(3)
C10 H10A 0.9900
C10 H10B 0.9900
C10 C11 1.532(3)
C10 C9 1.517(3)
C11 H11 1.0000
C16 C17 1.389(3)
C9 C1 1.491(3)
C8 C3 1.392(3)
C8 C7 1.385(3)
C3 C4 1.400(3)
C3 C2 1.457(3)
C17 H17 0.9500
C17 C15 1.377(3)
C15 H15 0.9500
C15 C14 1.392(3)
C23 H23 0.9500
C23 C22 1.399(3)
C13 H13 0.9500
C13 C14 1.390(3)
C19 H19 0.9500
C19 C20 1.384(3)
C1 H1 0.9500
C1 C2 1.328(3)
C20 H20 0.9500
C7 H7 0.9500
C7 C6 1.389(3)
C4 H4 0.9500
C4 C5 1.387(3)
C14 H14 0.9500
C22 H22 0.9500
C2 H2 0.9500
C6 H6 0.9500
C6 C5 1.374(3)
C5 H5 0.9500
C24 H24A 0.9800
C24 H24B 0.9800
C24 H24C 0.9800
